data_7104960
loop_
_publ_author_name
'Yao, Shenglai'
'Xiong, Yun'
'Driess, Matthias'

_publ_section_title
;
 From NHC--&gt;germylenes to stable NHC--&gt;germanone complexes.
;
_journal_issue 42
_journal_name_full 'Chemical communications (Cambridge, England)'
_journal_page_first 6466
_journal_page_last 6468
_journal_paper_doi 10.1039/b914060c
_journal_year 2009
_chemical_formula_sum 'C40 H60 Ge N4 O'
_chemical_formula_weight 685.51
_chemical_name_systematic
;
?
;
_space_group_IT_number 14
_symmetry_cell_setting monoclinic
_symmetry_space_group_name_Hall '-P 2ybc'
_symmetry_space_group_name_H-M 'P 1 21/c 1'
_atom_sites_solution_hydrogens geom
_atom_sites_solution_primary direct
_atom_sites_solution_secondary difmap
_audit_creation_method
;
CrysAlis RED, Oxford Diffraction Ltd.,
Version 1.171.31.8 (release 12-01-2007 CrysAlis171 .NET)
(compiled Jan 12 2007,17:49:11)
;
_cell_angle_alpha 90.00
_cell_angle_beta 94.333(2)
_cell_angle_gamma 90.00
_cell_formula_units_Z 8
_cell_length_a 21.2684(5)
_cell_length_b 16.9410(4)
_cell_length_c 21.6339(5)
_cell_measurement_reflns_used 18973
_cell_measurement_temperature 150(2)
_cell_measurement_theta_max 32.3558
_cell_measurement_theta_min 3.0395
_cell_volume 7772.6(3)
_computing_cell_refinement
;
CrysAlis RED, Oxford Diffraction Ltd.,
Version 1.171.31.8 (release 12-01-2007 CrysAlis171 .NET)
(compiled Jan 12 2007,17:49:11)
;
_computing_data_collection
;
CrysAlis CCD, Oxford Diffraction Ltd.,
Version 1.171.31.8 (release 12-01-2007 CrysAlis171 .NET)
(compiled Jan 12 2007,17:49:11)
;
_computing_data_reduction
;
CrysAlis RED, Oxford Diffraction Ltd.,
Version 1.171.31.8 (release 12-01-2007 CrysAlis171 .NET)
(compiled Jan 12 2007,17:49:11)
;
_computing_publication_material 'SHELXL-97 (Sheldrick, 1997)'
_computing_structure_refinement 'SHELXL-97 (Sheldrick, 1997)'
_computing_structure_solution 'SHELXS-97 (Sheldrick, 1990)'
_diffrn_ambient_temperature 150(2)
_diffrn_measured_fraction_theta_full 0.998
_diffrn_measured_fraction_theta_max 0.998
_diffrn_measurement_device_type 'Oxford Diffraction Xcalibur S Sapphire'
_diffrn_measurement_method \w
_diffrn_radiation_monochromator graphite
_diffrn_radiation_source 'Enhance (Mo) X-ray Source'
_diffrn_radiation_type MoK\a
_diffrn_radiation_wavelength 0.71073
_diffrn_reflns_av_R_equivalents 0.0693
_diffrn_reflns_av_sigmaI/netI 0.0818
_diffrn_reflns_limit_h_max 25
_diffrn_reflns_limit_h_min -25
_diffrn_reflns_limit_k_max 20
_diffrn_reflns_limit_k_min -16
_diffrn_reflns_limit_l_max 25
_diffrn_reflns_limit_l_min -25
_diffrn_reflns_number 71416
_diffrn_reflns_theta_full 25.00
_diffrn_reflns_theta_max 25.00
_diffrn_reflns_theta_min 3.04
_exptl_absorpt_coefficient_mu 0.822
_exptl_absorpt_correction_T_max 1.00000
_exptl_absorpt_correction_T_min 0.88750
_exptl_absorpt_correction_type multi-scan
_exptl_absorpt_process_details
;
CrysAlis RED, Oxford Diffraction Ltd.,
Version 1.171.32.24 (release 21-04-2008 CrysAlis171 .NET)
(compiled Apr 21 2008,18:23:10)
Empirical absorption correction using spherical harmonics,
implemented in SCALE3 ABSPACK scaling algorithm.
;
_exptl_crystal_colour colorless
_exptl_crystal_density_diffrn 1.172
_exptl_crystal_density_method 'not measured'
_exptl_crystal_description prism
_exptl_crystal_F_000 2944
_exptl_crystal_size_max 0.29
_exptl_crystal_size_mid 0.23
_exptl_crystal_size_min 0.19
_refine_diff_density_max 0.592
_refine_diff_density_min -0.536
_refine_diff_density_rms 0.052
_refine_ls_extinction_method none
_refine_ls_goodness_of_fit_ref 0.956
_refine_ls_hydrogen_treatment constr
_refine_ls_matrix_type full
_refine_ls_number_parameters 859
_refine_ls_number_reflns 13672
_refine_ls_number_restraints 33
_refine_ls_restrained_S_all 0.963
_refine_ls_R_factor_all 0.0823
_refine_ls_R_factor_gt 0.0428
_refine_ls_shift/su_max 0.001
_refine_ls_shift/su_mean 0.000
_refine_ls_structure_factor_coef Fsqd
_refine_ls_weighting_details 'calc w=1/[\s^2^(Fo^2^)+(0.0307P)^2^+0.0000P] where P=(Fo^2^+2Fc^2^)/3'
_refine_ls_weighting_scheme calc
_refine_ls_wR_factor_gt 0.0685
_refine_ls_wR_factor_ref 0.0757
_reflns_number_gt 9650
_reflns_number_total 13672
_reflns_threshold_expression >2sigma(I)
_cod_data_source_file b914060c.txt
_cod_data_source_block 3b
_cod_original_sg_symbol_H-M P21/c
_cod_database_code 7104960

loop_
_symmetry_equiv_pos_as_xyz
'x, y, z'
'-x, y+1/2, -z+1/2'
'-x, -y, -z'
'x, -y-1/2, z-1/2'

loop_
_atom_site_label
_atom_site_type_symbol
_atom_site_fract_x
_atom_site_fract_y
_atom_site_fract_z
_atom_site_U_iso_or_equiv
_atom_site_adp_type
_atom_site_occupancy
_atom_site_symmetry_multiplicity
_atom_site_calc_flag
_atom_site_refinement_flags
_atom_site_disorder_assembly
_atom_site_disorder_group
Ge1 Ge 0.088088(13) 0.564395(16) 0.258043(12) 0.01403(7) Uani 1 1 d . . .
Ge2 Ge 0.416184(13) 0.111085(16) 0.263482(13) 0.01628(8) Uani 1 1 d . . .
O1 O 0.06759(8) 0.65811(9) 0.24349(8) 0.0207(4) Uani 1 1 d . . .
O2 O 0.43581(8) 0.01644(10) 0.25748(8) 0.0266(5) Uani 1 1 d . . .
N1 N 0.16156(9) 0.52599(11) 0.22629(9) 0.0154(5) Uani 1 1 d . . .
N2 N 0.10382(10) 0.53930(12) 0.34110(9) 0.0170(5) Uani 1 1 d . . .
N3 N -0.01682(9) 0.51380(11) 0.16569(10) 0.0164(5) Uani 1 1 d . . .
N4 N 0.01045(10) 0.41441(11) 0.22481(10) 0.0182(5) Uani 1 1 d . . .
N5 N 0.34460(10) 0.13707(11) 0.30404(9) 0.0173(5) Uani 1 1 d . . .
N6 N 0.39782(10) 0.16063(12) 0.18790(10) 0.0191(5) Uani 1 1 d . . .
N7 N 0.52993(10) 0.13333(12) 0.35426(10) 0.0219(5) Uani 1 1 d . . .
N8 N 0.50018(10) 0.24811(13) 0.31859(10) 0.0241(6) Uani 1 1 d . . .
C1 C 0.26359(13) 0.46343(16) 0.24199(13) 0.0302(7) Uani 1 1 d . . .
H1A H 0.2747 0.4810 0.2026 0.036 Uiso 1 1 calc R . .
H1B H 0.2926 0.4331 0.2677 0.036 Uiso 1 1 calc R . .
C2 C 0.20651(12) 0.48162(15) 0.26158(12) 0.0184(6) Uani 1 1 d . . .
C3 C 0.19070(12) 0.45259(15) 0.32204(12) 0.0214(7) Uani 1 1 d . . .
H3 H 0.2148 0.4087 0.3377 0.026 Uiso 1 1 calc R . .
C4 C 0.14703(13) 0.47891(15) 0.35879(12) 0.0205(7) Uani 1 1 d . . .
C5 C 0.13921(13) 0.44124(16) 0.42064(12) 0.0301(7) Uani 1 1 d . . .
H5A H 0.1709 0.3997 0.4282 0.045 Uiso 1 1 calc R . .
H5B H 0.0969 0.4182 0.4207 0.045 Uiso 1 1 calc R . .
H5C H 0.1447 0.4813 0.4533 0.045 Uiso 1 1 calc R . .
C6 C 0.17604(12) 0.55122(15) 0.16539(12) 0.0180(6) Uani 1 1 d . . .
C7 C 0.16677(12) 0.49914(15) 0.11451(12) 0.0186(6) Uani 1 1 d . . .
C8 C 0.18115(12) 0.52529(17) 0.05639(13) 0.0256(7) Uani 1 1 d . . .
H8 H 0.1765 0.4900 0.0222 0.031 Uiso 1 1 calc R . .
C9 C 0.20195(13) 0.60112(18) 0.04703(13) 0.0304(7) Uani 1 1 d . . .
H9 H 0.2104 0.6183 0.0067 0.037 Uiso 1 1 calc R . .
C10 C 0.21032(13) 0.65156(17) 0.09662(14) 0.0300(7) Uani 1 1 d . . .
H10 H 0.2242 0.7040 0.0899 0.036 Uiso 1 1 calc R . .
C11 C 0.19909(12) 0.62810(15) 0.15637(13) 0.0210(7) Uani 1 1 d . . .
C12 C 0.21539(13) 0.68493(15) 0.20963(13) 0.0266(7) Uani 1 1 d . . .
H12 H 0.1972 0.6630 0.2473 0.032 Uiso 1 1 calc R . .
C13 C 0.28677(14) 0.68879(19) 0.22304(16) 0.0486(9) Uani 1 1 d . . .
H13A H 0.3058 0.7127 0.1877 0.073 Uiso 1 1 calc R . .
H13B H 0.3035 0.6353 0.2299 0.073 Uiso 1 1 calc R . .
H13C H 0.2969 0.7208 0.2602 0.073 Uiso 1 1 calc R . .
C14 C 0.18753(15) 0.76653(16) 0.19811(16) 0.0449(9) Uani 1 1 d . . .
H14A H 0.2069 0.7912 0.1633 0.067 Uiso 1 1 calc R . .
H14B H 0.1958 0.7990 0.2353 0.067 Uiso 1 1 calc R . .
H14C H 0.1419 0.7621 0.1883 0.067 Uiso 1 1 calc R . .
C15 C 0.14257(14) 0.41523(15) 0.12079(13) 0.0271(7) Uani 1 1 d . . .
H15 H 0.1273 0.4096 0.1632 0.033 Uiso 1 1 calc R . .
C16 C 0.19498(16) 0.35478(18) 0.11462(17) 0.0576(11) Uani 1 1 d . . .
H16A H 0.2114 0.3598 0.0737 0.086 Uiso 1 1 calc R . .
H16B H 0.1781 0.3015 0.1194 0.086 Uiso 1 1 calc R . .
H16C H 0.2290 0.3643 0.1468 0.086 Uiso 1 1 calc R . .
C17 C 0.08782(13) 0.39549(17) 0.07382(14) 0.0371(8) Uani 1 1 d . . .
H17A H 0.0562 0.4375 0.0736 0.056 Uiso 1 1 calc R . .
H17B H 0.0688 0.3454 0.0851 0.056 Uiso 1 1 calc R . .
H17C H 0.1033 0.3909 0.0325 0.056 Uiso 1 1 calc R . .
C18 C 0.08672(13) 0.59392(15) 0.38842(12) 0.0203(7) Uani 1 1 d . . .
C19 C 0.13389(14) 0.64173(16) 0.41889(12) 0.0279(7) Uani 1 1 d . . .
C20 C 0.11670(18) 0.68953(17) 0.46707(14) 0.0425(9) Uani 1 1 d . . .
H20 H 0.1480 0.7204 0.4895 0.051 Uiso 1 1 calc R . .
C21 C 0.0553(2) 0.69305(19) 0.48283(15) 0.0507(10) Uani 1 1 d . . .
H21 H 0.0448 0.7263 0.5159 0.061 Uiso 1 1 calc R . .
C22 C 0.00938(16) 0.64918(18) 0.45140(14) 0.0419(9) Uani 1 1 d . . .
H22 H -0.0331 0.6539 0.4616 0.050 Uiso 1 1 calc R . .
C23 C 0.02428(14) 0.59745(16) 0.40441(12) 0.0270(7) Uani 1 1 d . . .
C24 C -0.02823(13) 0.54860(17) 0.37139(13) 0.0303(8) Uani 1 1 d . . .
H24 H -0.0076 0.5074 0.3467 0.036 Uiso 1 1 calc R . .
C25 C -0.06841(15) 0.50516(19) 0.41642(15) 0.0469(9) Uani 1 1 d . . .
H25A H -0.0413 0.4709 0.4435 0.070 Uiso 1 1 calc R . .
H25B H -0.1002 0.4731 0.3929 0.070 Uiso 1 1 calc R . .
H25C H -0.0894 0.5437 0.4417 0.070 Uiso 1 1 calc R . .
C26 C -0.06966(14) 0.59825(18) 0.32574(14) 0.0431(9) Uani 1 1 d . . .
H26A H -0.0908 0.6394 0.3483 0.065 Uiso 1 1 calc R . .
H26B H -0.1014 0.5644 0.3038 0.065 Uiso 1 1 calc R . .
H26C H -0.0434 0.6228 0.2957 0.065 Uiso 1 1 calc R . .
C27 C 0.20126(14) 0.64414(17) 0.40061(14) 0.0335(8) Uani 1 1 d U . .
H27 H 0.2035 0.6107 0.3627 0.040 Uiso 1 1 calc R . .
C28 C 0.24829(17) 0.6105(2) 0.45072(17) 0.0670(11) Uani 1 1 d U . .
H28A H 0.2446 0.6393 0.4896 0.101 Uiso 1 1 calc R . .
H28B H 0.2912 0.6163 0.4377 0.101 Uiso 1 1 calc R . .
H28C H 0.2392 0.5545 0.4570 0.101 Uiso 1 1 calc R . .
C29 C 0.22133(16) 0.72783(17) 0.38412(15) 0.0489(9) Uani 1 1 d U . .
H29A H 0.1921 0.7488 0.3509 0.073 Uiso 1 1 calc R . .
H29B H 0.2641 0.7266 0.3701 0.073 Uiso 1 1 calc R . .
H29C H 0.2207 0.7618 0.4208 0.073 Uiso 1 1 calc R . .
C30 C 0.02030(11) 0.49274(14) 0.21660(12) 0.0153(6) Uani 1 1 d . . .
C31 C -0.04936(12) 0.44835(15) 0.14123(12) 0.0206(6) Uani 1 1 d . . .
C32 C -0.03293(12) 0.38643(16) 0.17860(12) 0.0226(6) Uani 1 1 d . . .
C33 C 0.03841(13) 0.36877(15) 0.27833(12) 0.0235(7) Uani 1 1 d . . .
H33 H 0.0639 0.4068 0.3053 0.028 Uiso 1 1 calc R . .
C34 C -0.01189(13) 0.33501(16) 0.31765(13) 0.0322(8) Uani 1 1 d . . .
H34A H -0.0453 0.3742 0.3212 0.048 Uiso 1 1 calc R . .
H34B H 0.0072 0.3220 0.3590 0.048 Uiso 1 1 calc R . .
H34C H -0.0298 0.2872 0.2979 0.048 Uiso 1 1 calc R . .
C35 C 0.08378(15) 0.30526(17) 0.25916(15) 0.0440(9) Uani 1 1 d . . .
H35A H 0.0601 0.2639 0.2358 0.066 Uiso 1 1 calc R . .
H35B H 0.1059 0.2822 0.2962 0.066 Uiso 1 1 calc R . .
H35C H 0.1145 0.3288 0.2331 0.066 Uiso 1 1 calc R . .
C36 C -0.02151(12) 0.59655(15) 0.14142(12) 0.0214(7) Uani 1 1 d . . .
H36 H 0.0009 0.6310 0.1735 0.026 Uiso 1 1 calc R . .
C37 C 0.01258(13) 0.60605(17) 0.08273(13) 0.0320(7) Uani 1 1 d . . .
H37A H 0.0569 0.5912 0.0911 0.048 Uiso 1 1 calc R . .
H37B H 0.0099 0.6612 0.0690 0.048 Uiso 1 1 calc R . .
H37C H -0.0071 0.5719 0.0502 0.048 Uiso 1 1 calc R . .
C38 C -0.08974(12) 0.62449(16) 0.13442(13) 0.0299(7) Uani 1 1 d . . .
H38A H -0.1124 0.5962 0.1000 0.045 Uiso 1 1 calc R . .
H38B H -0.0909 0.6813 0.1259 0.045 Uiso 1 1 calc R . .
H38C H -0.1099 0.6139 0.1728 0.045 Uiso 1 1 calc R . .
C39 C -0.09195(13) 0.44711(16) 0.08347(12) 0.0313(7) Uani 1 1 d . . .
H39A H -0.0968 0.3927 0.0685 0.047 Uiso 1 1 calc R . .
H39B H -0.0738 0.4795 0.0518 0.047 Uiso 1 1 calc R . .
H39C H -0.1333 0.4683 0.0921 0.047 Uiso 1 1 calc R . .
C40 C -0.05265(15) 0.30199(16) 0.17006(14) 0.0448(9) Uani 1 1 d . . .
H40A H -0.0703 0.2829 0.2079 0.067 Uiso 1 1 calc R . .
H40B H -0.0159 0.2699 0.1616 0.067 Uiso 1 1 calc R . .
H40C H -0.0846 0.2979 0.1351 0.067 Uiso 1 1 calc R . .
C41 C 0.24319(13) 0.20207(17) 0.30489(13) 0.0330(8) Uani 1 1 d . . .
H41A H 0.2332 0.1723 0.3401 0.040 Uiso 1 1 calc R . .
H41B H 0.2139 0.2395 0.2871 0.040 Uiso 1 1 calc R . .
C42 C 0.29927(13) 0.19116(15) 0.28014(12) 0.0200(6) Uani 1 1 d . . .
C43 C 0.31365(12) 0.23893(15) 0.22658(12) 0.0202(6) Uani 1 1 d . . .
H43 H 0.2904 0.2866 0.2212 0.024 Uiso 1 1 calc R . .
C44 C 0.35519(12) 0.22485(15) 0.18378(12) 0.0203(6) Uani 1 1 d . . .
C45 C 0.36104(13) 0.27857(15) 0.13009(13) 0.0302(7) Uani 1 1 d . . .
H45A H 0.3339 0.3247 0.1342 0.045 Uiso 1 1 calc R . .
H45B H 0.3481 0.2506 0.0916 0.045 Uiso 1 1 calc R . .
H45C H 0.4050 0.2958 0.1292 0.045 Uiso 1 1 calc R . .
C46 C 0.33342(12) 0.09731(16) 0.36114(12) 0.0208(7) Uani 1 1 d . . .
C47 C 0.30882(13) 0.02007(16) 0.35970(14) 0.0269(7) Uani 1 1 d . . .
C48 C 0.30053(14) -0.01695(19) 0.41564(16) 0.0406(9) Uani 1 1 d . . .
H48 H 0.2851 -0.0696 0.4154 0.049 Uiso 1 1 calc R . .
C49 C 0.31408(15) 0.0206(2) 0.47153(16) 0.0460(9) Uani 1 1 d . . .
H49 H 0.3079 -0.0060 0.5093 0.055 Uiso 1 1 calc R . .
C50 C 0.33664(14) 0.0969(2) 0.47242(14) 0.0401(8) Uani 1 1 d . . .
H50 H 0.3457 0.1227 0.5111 0.048 Uiso 1 1 calc R . .
C51 C 0.34642(13) 0.13687(17) 0.41773(13) 0.0291(7) Uani 1 1 d . . .
C52 C 0.36897(15) 0.22175(18) 0.42114(14) 0.0399(9) Uani 1 1 d . . .
H52 H 0.3779 0.2383 0.3783 0.048 Uiso 1 1 calc R . .
C53 C 0.43034(15) 0.2300(2) 0.46251(15) 0.0533(10) Uani 1 1 d . . .
H53A H 0.4222 0.2184 0.5056 0.080 Uiso 1 1 calc R . .
H53B H 0.4464 0.2839 0.4597 0.080 Uiso 1 1 calc R . .
H53C H 0.4617 0.1927 0.4488 0.080 Uiso 1 1 calc R . .
C54 C 0.31855(16) 0.2775(2) 0.44310(16) 0.0596(11) Uani 1 1 d . . .
H54A H 0.2810 0.2752 0.4140 0.089 Uiso 1 1 calc R . .
H54B H 0.3350 0.3316 0.4449 0.089 Uiso 1 1 calc R . .
H54C H 0.3075 0.2614 0.4844 0.089 Uiso 1 1 calc R . .
C55 C 0.28848(14) -0.02226(16) 0.30009(14) 0.0316(8) Uani 1 1 d . . .
H55 H 0.3013 0.0111 0.2651 0.038 Uiso 1 1 calc R . .
C56 C 0.32083(15) -0.10255(17) 0.29530(16) 0.0481(9) Uani 1 1 d . . .
H56A H 0.3666 -0.0957 0.3015 0.072 Uiso 1 1 calc R . .
H56B H 0.3100 -0.1252 0.2542 0.072 Uiso 1 1 calc R . .
H56C H 0.3066 -0.1381 0.3271 0.072 Uiso 1 1 calc R . .
C57 C 0.21682(14) -0.03106(19) 0.29260(16) 0.0465(9) Uani 1 1 d . . .
H57A H 0.2031 -0.0667 0.3246 0.070 Uiso 1 1 calc R . .
H57B H 0.2043 -0.0529 0.2515 0.070 Uiso 1 1 calc R . .
H57C H 0.1971 0.0207 0.2968 0.070 Uiso 1 1 calc R . .
C58 C 0.40792(13) 0.11988(15) 0.13116(12) 0.0210(6) Uani 1 1 d . . .
C59 C 0.35721(13) 0.07887(16) 0.09995(13) 0.0255(7) Uani 1 1 d . . .
C60 C 0.36670(15) 0.04568(17) 0.04277(14) 0.0345(8) Uani 1 1 d . . .
H60 H 0.3327 0.0190 0.0207 0.041 Uiso 1 1 calc R . .
C61 C 0.42335(16) 0.05015(18) 0.01729(14) 0.0398(9) Uani 1 1 d . . .
H61 H 0.4283 0.0276 -0.0223 0.048 Uiso 1 1 calc R . .
C62 C 0.47359(15) 0.08762(17) 0.04935(14) 0.0336(8) Uani 1 1 d . . .
H62 H 0.5133 0.0894 0.0320 0.040 Uiso 1 1 calc R . .
C63 C 0.46692(13) 0.12278(15) 0.10668(13) 0.0247(7) Uani 1 1 d . . .
C64 C 0.52339(13) 0.16114(17) 0.14090(14) 0.0315(8) Uani 1 1 d . . .
H64 H 0.5075 0.1929 0.1754 0.038 Uiso 1 1 calc R . .
C65 C 0.55916(15) 0.2179(2) 0.10070(17) 0.0577(11) Uani 1 1 d . . .
H65A H 0.5778 0.1881 0.0678 0.087 Uiso 1 1 calc R . .
H65B H 0.5926 0.2444 0.1265 0.087 Uiso 1 1 calc R . .
H65C H 0.5299 0.2574 0.0821 0.087 Uiso 1 1 calc R . .
C66 C 0.56782(14) 0.09875(19) 0.17032(15) 0.0497(9) Uani 1 1 d . . .
H66A H 0.5442 0.0632 0.1958 0.075 Uiso 1 1 calc R . .
H66B H 0.6015 0.1246 0.1964 0.075 Uiso 1 1 calc R . .
H66C H 0.5863 0.0684 0.1377 0.075 Uiso 1 1 calc R . .
C67 C 0.29317(13) 0.06958(17) 0.12608(13) 0.0298(7) Uani 1 1 d . . .
H67 H 0.2967 0.0909 0.1693 0.036 Uiso 1 1 calc R . .
C68 C 0.27502(16) -0.01814(17) 0.12971(15) 0.0457(9) Uani 1 1 d . . .
H68A H 0.2701 -0.0404 0.0878 0.069 Uiso 1 1 calc R . .
H68B H 0.2352 -0.0231 0.1494 0.069 Uiso 1 1 calc R . .
H68C H 0.3082 -0.0468 0.1543 0.069 Uiso 1 1 calc R . .
C69 C 0.24195(13) 0.11625(19) 0.08922(15) 0.0459(9) Uani 1 1 d . . .
H69A H 0.2529 0.1724 0.0902 0.069 Uiso 1 1 calc R . .
H69B H 0.2016 0.1087 0.1076 0.069 Uiso 1 1 calc R . .
H69C H 0.2383 0.0977 0.0462 0.069 Uiso 1 1 calc R . .
C70 C 0.48755(12) 0.16947(15) 0.31375(12) 0.0196(6) Uani 1 1 d . . .
C71 C 0.56841(13) 0.18910(18) 0.38512(13) 0.0284(7) Uani 1 1 d . . .
C72 C 0.55044(13) 0.26078(18) 0.36238(13) 0.0291(7) Uani 1 1 d . . .
C73 C 0.46793(14) 0.30888(16) 0.27836(15) 0.0372(8) Uani 1 1 d . . .
H73 H 0.4338 0.2811 0.2526 0.045 Uiso 1 1 calc R . .
C74 C 0.51198(17) 0.34353(18) 0.23366(16) 0.0554(10) Uani 1 1 d . . .
H74A H 0.5357 0.3873 0.2537 0.083 Uiso 1 1 calc R . .
H74B H 0.4873 0.3630 0.1967 0.083 Uiso 1 1 calc R . .
H74C H 0.5414 0.3027 0.2217 0.083 Uiso 1 1 calc R . .
C75 C 0.43578(15) 0.37270(18) 0.31451(18) 0.0571(11) Uani 1 1 d . . .
H75A H 0.4074 0.3479 0.3425 0.086 Uiso 1 1 calc R . .
H75B H 0.4115 0.4075 0.2855 0.086 Uiso 1 1 calc R . .
H75C H 0.4678 0.4036 0.3388 0.086 Uiso 1 1 calc R . .
C76 C 0.53414(13) 0.04555(16) 0.36121(13) 0.0292(7) Uani 1 1 d . . .
H76 H 0.5041 0.0225 0.3282 0.035 Uiso 1 1 calc R . .
C77 C 0.51213(16) 0.01847(19) 0.42281(15) 0.0501(10) Uani 1 1 d . . .
H77A H 0.5406 0.0393 0.4567 0.075 Uiso 1 1 calc R . .
H77B H 0.5122 -0.0393 0.4244 0.075 Uiso 1 1 calc R . .
H77C H 0.4693 0.0380 0.4272 0.075 Uiso 1 1 calc R . .
C78 C 0.59945(13) 0.01581(17) 0.34863(14) 0.0387(8) Uani 1 1 d . . .
H78A H 0.6108 0.0359 0.3085 0.058 Uiso 1 1 calc R . .
H78B H 0.5994 -0.0420 0.3479 0.058 Uiso 1 1 calc R . .
H78C H 0.6302 0.0344 0.3814 0.058 Uiso 1 1 calc R . .
C79 C 0.61837(14) 0.1722(2) 0.43574(14) 0.0459(9) Uani 1 1 d . . .
H79A H 0.6334 0.2220 0.4547 0.069 Uiso 1 1 calc R . .
H79B H 0.6536 0.1448 0.4185 0.069 Uiso 1 1 calc R . .
H79C H 0.6009 0.1389 0.4672 0.069 Uiso 1 1 calc R . .
C80 C 0.57663(15) 0.34059(18) 0.38057(16) 0.0518(10) Uani 1 1 d . . .
H80A H 0.5492 0.3660 0.4091 0.078 Uiso 1 1 calc R . .
H80B H 0.5787 0.3734 0.3434 0.078 Uiso 1 1 calc R . .
H80C H 0.6191 0.3345 0.4010 0.078 Uiso 1 1 calc R . .

loop_
_atom_site_aniso_label
_atom_site_aniso_U_11
_atom_site_aniso_U_22
_atom_site_aniso_U_33
_atom_site_aniso_U_23
_atom_site_aniso_U_13
_atom_site_aniso_U_12
Ge1 0.01553(15) 0.01171(15) 0.01466(16) -0.00002(12) -0.00014(11) 0.00103(13)
Ge2 0.01630(16) 0.01454(15) 0.01804(17) 0.00123(13) 0.00143(12) 0.00062(13)
O1 0.0227(11) 0.0139(10) 0.0251(12) -0.0003(8) -0.0007(8) 0.0015(8)
O2 0.0268(12) 0.0183(11) 0.0351(13) 0.0025(9) 0.0043(9) 0.0047(9)
N1 0.0167(13) 0.0151(12) 0.0145(13) 0.0019(9) 0.0020(10) 0.0036(10)
N2 0.0192(13) 0.0153(12) 0.0163(13) -0.0017(9) -0.0005(10) 0.0030(10)
N3 0.0177(13) 0.0134(12) 0.0178(13) 0.0004(10) 0.0001(10) -0.0006(10)
N4 0.0220(13) 0.0115(12) 0.0206(13) 0.0028(9) -0.0013(10) -0.0027(10)
N5 0.0186(13) 0.0166(12) 0.0172(13) 0.0022(10) 0.0044(10) 0.0016(10)
N6 0.0215(13) 0.0179(13) 0.0178(14) 0.0009(10) 0.0005(10) 0.0030(11)
N7 0.0181(13) 0.0258(14) 0.0216(14) 0.0000(10) -0.0004(10) 0.0023(11)
N8 0.0180(14) 0.0186(13) 0.0350(16) -0.0015(11) -0.0023(11) -0.0024(11)
C1 0.0264(18) 0.0353(18) 0.0287(19) 0.0053(14) 0.0002(14) 0.0128(15)
C2 0.0141(15) 0.0160(15) 0.0244(17) -0.0007(12) -0.0021(12) 0.0039(12)
C3 0.0239(17) 0.0161(15) 0.0234(17) 0.0029(12) -0.0039(13) 0.0043(13)
C4 0.0241(17) 0.0162(15) 0.0198(17) 0.0023(12) -0.0069(13) 0.0009(13)
C5 0.0379(19) 0.0278(17) 0.0241(18) 0.0051(14) 0.0001(14) 0.0063(15)
C6 0.0122(15) 0.0205(16) 0.0214(17) 0.0023(12) 0.0028(12) 0.0049(12)
C7 0.0146(15) 0.0226(16) 0.0188(17) 0.0016(12) 0.0013(12) 0.0078(13)
C8 0.0192(17) 0.0389(19) 0.0185(18) -0.0007(14) -0.0003(13) 0.0058(15)
C9 0.0242(17) 0.045(2) 0.0229(18) 0.0117(16) 0.0065(13) -0.0006(16)
C10 0.0245(18) 0.0303(18) 0.035(2) 0.0129(15) 0.0023(14) -0.0048(14)
C11 0.0115(15) 0.0239(17) 0.0273(18) 0.0042(13) -0.0012(12) 0.0031(13)
C12 0.0298(18) 0.0202(16) 0.0302(19) 0.0003(13) 0.0049(14) -0.0082(14)
C13 0.041(2) 0.042(2) 0.060(3) -0.0159(18) -0.0132(18) 0.0027(18)
C14 0.037(2) 0.0271(19) 0.070(3) -0.0097(17) 0.0022(18) -0.0012(16)
C15 0.043(2) 0.0202(16) 0.0187(17) -0.0015(12) 0.0057(14) 0.0039(14)
C16 0.062(3) 0.031(2) 0.075(3) -0.0061(18) -0.025(2) 0.0159(19)
C17 0.0346(19) 0.0291(18) 0.048(2) -0.0092(16) 0.0052(16) -0.0040(16)
C18 0.0310(18) 0.0170(15) 0.0125(15) 0.0024(11) -0.0009(13) 0.0067(13)
C19 0.049(2) 0.0171(16) 0.0164(17) 0.0020(13) -0.0083(14) 0.0042(15)
C20 0.073(3) 0.0268(19) 0.025(2) -0.0040(15) -0.0086(18) 0.0025(18)
C21 0.093(3) 0.033(2) 0.028(2) -0.0120(16) 0.014(2) 0.013(2)
C22 0.056(2) 0.038(2) 0.033(2) -0.0015(16) 0.0149(17) 0.0176(19)
C23 0.040(2) 0.0239(17) 0.0181(17) 0.0028(13) 0.0057(14) 0.0070(15)
C24 0.0273(18) 0.0346(19) 0.0310(19) 0.0031(14) 0.0150(14) 0.0063(15)
C25 0.040(2) 0.057(2) 0.046(2) 0.0134(18) 0.0154(17) 0.0047(18)
C26 0.036(2) 0.050(2) 0.043(2) 0.0097(17) 0.0042(16) 0.0064(17)
C27 0.0344(14) 0.0313(14) 0.0332(14) -0.0013(12) -0.0075(12) -0.0030(12)
C28 0.0608(17) 0.0672(17) 0.0701(18) 0.0122(15) -0.0137(14) -0.0025(15)
C29 0.0529(17) 0.0423(15) 0.0510(17) -0.0022(13) 0.0009(14) -0.0058(14)
C30 0.0146(15) 0.0138(14) 0.0174(16) 0.0009(11) 0.0006(12) 0.0006(12)
C31 0.0232(16) 0.0212(16) 0.0173(16) -0.0025(12) 0.0009(12) -0.0062(13)
C32 0.0286(17) 0.0199(15) 0.0189(16) -0.0027(13) -0.0009(13) -0.0093(14)
C33 0.0281(17) 0.0159(16) 0.0252(17) 0.0045(12) -0.0055(13) -0.0032(13)
C34 0.0393(19) 0.0286(17) 0.0284(19) 0.0079(14) 0.0004(15) -0.0039(15)
C35 0.047(2) 0.0283(18) 0.058(2) 0.0183(17) 0.0106(18) 0.0092(17)
C36 0.0248(17) 0.0154(15) 0.0229(17) 0.0019(12) -0.0051(13) 0.0000(13)
C37 0.0294(18) 0.0314(18) 0.0348(19) 0.0146(15) -0.0012(14) -0.0014(15)
C38 0.0304(18) 0.0268(17) 0.0315(19) 0.0003(14) -0.0038(14) 0.0100(14)
C39 0.0382(19) 0.0294(18) 0.0249(18) -0.0007(14) -0.0065(14) -0.0105(15)
C40 0.065(2) 0.0245(18) 0.042(2) 0.0047(15) -0.0161(18) -0.0185(17)
C41 0.0243(18) 0.0414(19) 0.033(2) 0.0065(15) 0.0030(14) 0.0112(15)
C42 0.0218(16) 0.0189(15) 0.0192(17) -0.0022(12) 0.0009(12) 0.0011(13)
C43 0.0191(16) 0.0140(15) 0.0272(17) -0.0010(12) -0.0012(13) 0.0037(12)
C44 0.0203(16) 0.0165(15) 0.0233(17) 0.0012(12) -0.0032(13) 0.0024(13)
C45 0.0342(19) 0.0240(17) 0.0323(19) 0.0071(14) 0.0019(14) 0.0045(14)
C46 0.0160(15) 0.0284(17) 0.0186(17) 0.0041(13) 0.0043(12) 0.0037(13)
C47 0.0230(17) 0.0269(18) 0.032(2) 0.0068(14) 0.0098(14) 0.0015(14)
C48 0.041(2) 0.040(2) 0.043(2) 0.0171(17) 0.0118(17) -0.0024(17)
C49 0.035(2) 0.073(3) 0.032(2) 0.026(2) 0.0098(16) 0.002(2)
C50 0.032(2) 0.067(2) 0.0214(19) 0.0047(17) 0.0063(14) -0.0016(18)
C51 0.0207(17) 0.043(2) 0.0244(19) -0.0007(15) 0.0055(13) 0.0013(15)
C52 0.049(2) 0.046(2) 0.0248(19) -0.0143(15) 0.0068(16) -0.0088(18)
C53 0.045(2) 0.073(3) 0.043(2) -0.0243(19) 0.0126(18) -0.016(2)
C54 0.063(3) 0.059(3) 0.055(3) -0.026(2) -0.004(2) 0.006(2)
C55 0.037(2) 0.0195(16) 0.039(2) -0.0018(14) 0.0127(15) -0.0080(15)
C56 0.046(2) 0.0262(19) 0.074(3) -0.0041(18) 0.0202(19) -0.0022(17)
C57 0.040(2) 0.042(2) 0.058(3) -0.0114(17) 0.0049(18) -0.0048(17)
C58 0.0262(17) 0.0203(16) 0.0170(16) 0.0034(12) 0.0037(13) 0.0081(14)
C59 0.0315(18) 0.0229(16) 0.0216(17) -0.0030(13) -0.0006(13) 0.0027(14)
C60 0.040(2) 0.035(2) 0.0273(19) -0.0083(14) -0.0044(15) 0.0053(16)
C61 0.057(2) 0.040(2) 0.0226(19) -0.0060(15) 0.0068(17) 0.0193(18)
C62 0.035(2) 0.0379(19) 0.030(2) 0.0040(14) 0.0151(15) 0.0127(16)
C63 0.0270(17) 0.0227(16) 0.0247(18) 0.0067(13) 0.0041(13) 0.0084(14)
C64 0.0267(18) 0.0339(18) 0.035(2) 0.0009(15) 0.0097(15) 0.0013(15)
C65 0.043(2) 0.064(3) 0.069(3) 0.017(2) 0.017(2) -0.008(2)
C66 0.037(2) 0.054(2) 0.057(2) 0.0027(19) -0.0110(17) 0.0006(18)
C67 0.0287(18) 0.0297(18) 0.0305(18) -0.0066(15) -0.0020(14) -0.0027(15)
C68 0.056(2) 0.039(2) 0.043(2) -0.0115(16) 0.0050(18) -0.0148(18)
C69 0.0268(19) 0.060(2) 0.050(2) 0.0010(18) -0.0015(16) 0.0022(18)
C70 0.0168(16) 0.0202(15) 0.0222(17) -0.0016(12) 0.0045(13) -0.0014(13)
C71 0.0193(17) 0.041(2) 0.0251(18) -0.0064(15) 0.0002(13) 0.0003(15)
C72 0.0189(17) 0.0344(19) 0.034(2) -0.0114(15) -0.0004(14) -0.0055(15)
C73 0.035(2) 0.0184(17) 0.055(2) 0.0050(16) -0.0128(17) -0.0086(15)
C74 0.077(3) 0.0241(19) 0.064(3) 0.0082(17) 0.000(2) -0.0131(19)
C75 0.040(2) 0.030(2) 0.101(3) 0.004(2) 0.001(2) 0.0060(17)
C76 0.0313(18) 0.0270(18) 0.0288(19) 0.0069(13) -0.0010(14) 0.0064(14)
C77 0.053(2) 0.054(2) 0.044(2) 0.0234(18) 0.0117(18) 0.0076(19)
C78 0.033(2) 0.039(2) 0.044(2) -0.0008(16) 0.0004(16) 0.0125(16)
C79 0.032(2) 0.063(2) 0.040(2) -0.0060(18) -0.0127(16) 0.0003(18)
C80 0.040(2) 0.045(2) 0.068(3) -0.0200(19) -0.0076(18) -0.0116(18)

loop_
_atom_type_symbol
_atom_type_description
_atom_type_scat_dispersion_real
_atom_type_scat_dispersion_imag
_atom_type_scat_source
C C 0.0033 0.0016 'International Tables Vol C Tables 4.2.6.8 and 6.1.1.4'
H H 0.0000 0.0000 'International Tables Vol C Tables 4.2.6.8 and 6.1.1.4'
N N 0.0061 0.0033 'International Tables Vol C Tables 4.2.6.8 and 6.1.1.4'
O O 0.0106 0.0060 'International Tables Vol C Tables 4.2.6.8 and 6.1.1.4'
Ge Ge 0.1547 1.8001 'International Tables Vol C Tables 4.2.6.8 and 6.1.1.4'

loop_
_geom_angle_atom_site_label_1
_geom_angle_atom_site_label_2
_geom_angle_atom_site_label_3
_geom_angle
_geom_angle_site_symmetry_1
_geom_angle_site_symmetry_3
_geom_angle_publ_flag
O1 Ge1 N2 115.25(8) . . ?
O1 Ge1 N1 118.35(8) . . ?
N2 Ge1 N1 100.47(9) . . ?
O1 Ge1 C30 108.48(9) . . ?
N2 Ge1 C30 111.08(9) . . ?
N1 Ge1 C30 102.36(9) . . ?
O2 Ge2 N6 113.88(9) . . ?
O2 Ge2 N5 118.83(9) . . ?
N6 Ge2 N5 100.54(9) . . ?
O2 Ge2 C70 109.01(10) . . ?
N6 Ge2 C70 110.32(10) . . ?
N5 Ge2 C70 103.54(10) . . ?
C2 N1 C6 118.3(2) . . ?
C2 N1 Ge1 122.86(17) . . ?
C6 N1 Ge1 118.36(15) . . ?
C4 N2 C18 117.8(2) . . ?
C4 N2 Ge1 119.78(17) . . ?
C18 N2 Ge1 120.21(16) . . ?
C30 N3 C31 110.0(2) . . ?
C30 N3 C36 123.5(2) . . ?
C31 N3 C36 126.5(2) . . ?
C30 N4 C32 109.9(2) . . ?
C30 N4 C33 123.8(2) . . ?
C32 N4 C33 126.1(2) . . ?
C42 N5 C46 117.9(2) . . ?
C42 N5 Ge2 122.96(17) . . ?
C46 N5 Ge2 119.05(16) . . ?
C44 N6 C58 116.8(2) . . ?
C44 N6 Ge2 119.68(17) . . ?
C58 N6 Ge2 120.03(16) . . ?
C70 N7 C71 110.1(2) . . ?
C70 N7 C76 123.1(2) . . ?
C71 N7 C76 126.8(2) . . ?
C70 N8 C72 109.9(2) . . ?
C70 N8 C73 123.7(2) . . ?
C72 N8 C73 126.2(2) . . ?
C1 C2 N1 123.0(2) . . ?
C1 C2 C3 118.5(2) . . ?
N1 C2 C3 118.4(2) . . ?
C4 C3 C2 129.4(2) . . ?
C3 C4 N2 123.1(2) . . ?
C3 C4 C5 120.9(2) . . ?
N2 C4 C5 115.9(2) . . ?
C11 C6 C7 119.9(2) . . ?
C11 C6 N1 120.1(2) . . ?
C7 C6 N1 120.0(2) . . ?
C8 C7 C6 118.6(2) . . ?
C8 C7 C15 118.6(2) . . ?
C6 C7 C15 122.8(2) . . ?
C9 C8 C7 121.7(3) . . ?
C10 C9 C8 119.3(3) . . ?
C9 C10 C11 121.8(3) . . ?
C10 C11 C6 118.6(3) . . ?
C10 C11 C12 118.6(2) . . ?
C6 C11 C12 122.8(2) . . ?
C14 C12 C11 112.9(2) . . ?
C14 C12 C13 111.3(2) . . ?
C11 C12 C13 109.7(2) . . ?
C7 C15 C17 113.1(2) . . ?
C7 C15 C16 111.4(2) . . ?
C17 C15 C16 108.7(2) . . ?
C23 C18 C19 120.9(2) . . ?
C23 C18 N2 119.8(2) . . ?
C19 C18 N2 119.3(2) . . ?
C20 C19 C18 117.8(3) . . ?
C20 C19 C27 119.2(3) . . ?
C18 C19 C27 123.1(2) . . ?
C21 C20 C19 121.3(3) . . ?
C22 C21 C20 120.6(3) . . ?
C21 C22 C23 120.7(3) . . ?
C22 C23 C18 118.6(3) . . ?
C22 C23 C24 118.9(3) . . ?
C18 C23 C24 122.5(2) . . ?
C23 C24 C26 111.8(2) . . ?
C23 C24 C25 112.8(3) . . ?
C26 C24 C25 110.7(2) . . ?
C19 C27 C28 112.7(3) . . ?
C19 C27 C29 111.8(2) . . ?
C28 C27 C29 109.3(3) . . ?
N3 C30 N4 106.1(2) . . ?
N3 C30 Ge1 123.38(17) . . ?
N4 C30 Ge1 129.44(18) . . ?
C32 C31 N3 107.0(2) . . ?
C32 C31 C39 127.2(2) . . ?
N3 C31 C39 125.8(2) . . ?
C31 C32 N4 107.0(2) . . ?
C31 C32 C40 127.5(3) . . ?
N4 C32 C40 125.3(2) . . ?
N4 C33 C35 112.4(2) . . ?
N4 C33 C34 112.0(2) . . ?
C35 C33 C34 111.8(2) . . ?
N3 C36 C37 111.7(2) . . ?
N3 C36 C38 111.3(2) . . ?
C37 C36 C38 113.3(2) . . ?
C41 C42 N5 123.0(2) . . ?
C41 C42 C43 118.7(2) . . ?
N5 C42 C43 118.3(2) . . ?
C44 C43 C42 129.2(2) . . ?
C43 C44 N6 122.9(2) . . ?
C43 C44 C45 121.7(2) . . ?
N6 C44 C45 115.4(2) . . ?
C51 C46 C47 120.7(2) . . ?
C51 C46 N5 119.3(2) . . ?
C47 C46 N5 120.0(2) . . ?
C48 C47 C46 118.2(3) . . ?
C48 C47 C55 118.9(3) . . ?
C46 C47 C55 122.8(2) . . ?
C49 C48 C47 121.7(3) . . ?
C48 C49 C50 119.7(3) . . ?
C49 C50 C51 121.2(3) . . ?
C50 C51 C46 118.4(3) . . ?
C50 C51 C52 119.1(3) . . ?
C46 C51 C52 122.4(3) . . ?
C51 C52 C54 111.9(3) . . ?
C51 C52 C53 111.5(3) . . ?
C54 C52 C53 110.4(3) . . ?
C47 C55 C57 110.9(2) . . ?
C47 C55 C56 112.2(3) . . ?
C57 C55 C56 110.8(2) . . ?
C63 C58 C59 120.7(2) . . ?
C63 C58 N6 120.1(2) . . ?
C59 C58 N6 119.1(2) . . ?
C60 C59 C58 117.9(3) . . ?
C60 C59 C67 118.9(3) . . ?
C58 C59 C67 123.1(2) . . ?
C61 C60 C59 122.0(3) . . ?
C60 C61 C62 119.7(3) . . ?
C61 C62 C63 121.1(3) . . ?
C62 C63 C58 118.5(3) . . ?
C62 C63 C64 119.3(3) . . ?
C58 C63 C64 122.2(2) . . ?
C63 C64 C66 110.6(2) . . ?
C63 C64 C65 113.7(3) . . ?
C66 C64 C65 110.6(2) . . ?
C59 C67 C69 112.1(2) . . ?
C59 C67 C68 110.7(2) . . ?
C69 C67 C68 110.8(2) . . ?
N7 C70 N8 105.9(2) . . ?
N7 C70 Ge2 123.63(18) . . ?
N8 C70 Ge2 130.23(19) . . ?
C72 C71 N7 107.2(2) . . ?
C72 C71 C79 127.1(3) . . ?
N7 C71 C79 125.7(3) . . ?
C71 C72 N8 106.9(2) . . ?
C71 C72 C80 128.5(3) . . ?
N8 C72 C80 124.6(3) . . ?
N8 C73 C74 111.3(3) . . ?
N8 C73 C75 113.4(3) . . ?
C74 C73 C75 112.0(3) . . ?
N7 C76 C77 111.6(2) . . ?
N7 C76 C78 111.1(2) . . ?
C77 C76 C78 113.8(2) . . ?

loop_
_geom_bond_atom_site_label_1
_geom_bond_atom_site_label_2
_geom_bond_distance
_geom_bond_site_symmetry_2
_geom_bond_publ_flag
Ge1 O1 1.6700(16) . ?
Ge1 N2 1.852(2) . ?
Ge1 N1 1.871(2) . ?
Ge1 C30 2.040(2) . ?
Ge2 O2 1.6643(17) . ?
Ge2 N6 1.853(2) . ?
Ge2 N5 1.866(2) . ?
Ge2 C70 2.053(3) . ?
N1 C2 1.397(3) . ?
N1 C6 1.440(3) . ?
N2 C4 1.409(3) . ?
N2 C18 1.447(3) . ?
N3 C30 1.354(3) . ?
N3 C31 1.390(3) . ?
N3 C36 1.498(3) . ?
N4 C30 1.357(3) . ?
N4 C32 1.391(3) . ?
N4 C33 1.479(3) . ?
N5 C42 1.400(3) . ?
N5 C46 1.443(3) . ?
N6 C44 1.415(3) . ?
N6 C58 1.438(3) . ?
N7 C70 1.355(3) . ?
N7 C71 1.388(3) . ?
N7 C76 1.497(3) . ?
N8 C70 1.361(3) . ?
N8 C72 1.390(3) . ?
N8 C73 1.482(3) . ?
C1 C2 1.351(3) . ?
C2 C3 1.460(3) . ?
C3 C4 1.343(3) . ?
C4 C5 1.503(3) . ?
C6 C11 1.411(3) . ?
C6 C7 1.413(3) . ?
C7 C8 1.389(3) . ?
C7 C15 1.521(4) . ?
C8 C9 1.379(4) . ?
C9 C10 1.372(4) . ?
C10 C11 1.390(4) . ?
C11 C12 1.521(4) . ?
C12 C14 1.517(4) . ?
C12 C13 1.525(4) . ?
C15 C17 1.524(4) . ?
C15 C16 1.527(4) . ?
C18 C23 1.398(4) . ?
C18 C19 1.413(4) . ?
C19 C20 1.391(4) . ?
C19 C27 1.515(4) . ?
C20 C21 1.375(4) . ?
C21 C22 1.367(4) . ?
C22 C23 1.397(4) . ?
C23 C24 1.524(4) . ?
C24 C26 1.526(4) . ?
C24 C25 1.532(4) . ?
C27 C28 1.528(4) . ?
C27 C29 1.531(4) . ?
C31 C32 1.354(3) . ?
C31 C39 1.487(4) . ?
C32 C40 1.498(3) . ?
C33 C35 1.523(4) . ?
C33 C34 1.527(4) . ?
C36 C37 1.517(4) . ?
C36 C38 1.523(3) . ?
C41 C42 1.356(3) . ?
C42 C43 1.464(3) . ?
C43 C44 1.348(3) . ?
C44 C45 1.488(3) . ?
C46 C51 1.405(4) . ?
C46 C47 1.409(4) . ?
C47 C48 1.386(4) . ?
C47 C55 1.510(4) . ?
C48 C49 1.377(4) . ?
C49 C50 1.378(4) . ?
C50 C51 1.393(4) . ?
C51 C52 1.516(4) . ?
C52 C54 1.531(4) . ?
C52 C53 1.532(4) . ?
C55 C57 1.528(4) . ?
C55 C56 1.531(4) . ?
C58 C63 1.399(4) . ?
C58 C59 1.411(4) . ?
C59 C60 1.387(4) . ?
C59 C67 1.522(4) . ?
C60 C61 1.364(4) . ?
C61 C62 1.383(4) . ?
C62 C63 1.393(4) . ?
C63 C64 1.510(4) . ?
C64 C66 1.524(4) . ?
C64 C65 1.536(4) . ?
C67 C69 1.522(4) . ?
C67 C68 1.539(4) . ?
C71 C72 1.354(4) . ?
C71 C79 1.495(4) . ?
C72 C80 1.503(4) . ?
C73 C74 1.515(4) . ?
C73 C75 1.526(4) . ?
C76 C77 1.517(4) . ?
C76 C78 1.521(4) . ?
